data_7701718
loop_
_publ_author_name
'Chevallot-Beroux, Elodie'
'Ako, Ayuk M.'
'Schmitt, Wolfgang'
'Twamley, Brendan'
'Moran, Joseph'
'Corinne, Boudon'
'Ruhlmann, Laurent'
'Mameri, Samir'

_publ_section_title
;
 Synthesis of new Mn<sub>19</sub> analogues and their structural,
 electrochemical and catalytic properties.
;
_journal_issue 15
_journal_name_full 'Dalton transactions (Cambridge, England : 2003)'
_journal_page_first 4830
_journal_page_last 4836
_journal_paper_doi 10.1039/c8dt04807j
_journal_volume 48
_journal_year 2019
_chemical_formula_moiety 'C120 H126 Cl8 Mn18 N6 O44 Sr1, 7(C H4 O)'
_chemical_formula_sum 'C127 H154 Cl8 Mn18 N6 O51 Sr'
_chemical_formula_weight 3940.69
_space_group_crystal_system trigonal
_space_group_IT_number 148
_space_group_name_Hall '-R 3'
_space_group_name_H-M_alt 'R -3 :H'
_atom_sites_solution_hydrogens mixed
_atom_sites_solution_primary dual
_audit_creation_date 2017-02-09
_audit_creation_method
;
Olex2 1.2
(compiled 2017.01.04 svn.r3372 for OlexSys, GUI svn.r5292)
;
_audit_update_record
;
2018-11-30 deposited with the CCDC.	2019-02-19 downloaded from the CCDC.
;
_cell_angle_alpha 90
_cell_angle_beta 90
_cell_angle_gamma 120
_cell_formula_units_Z 3
_cell_length_a 20.6642(8)
_cell_length_b 20.6642(8)
_cell_length_c 35.2511(15)
_cell_measurement_reflns_used 9845
_cell_measurement_temperature 100(2)
_cell_measurement_theta_max 26.42
_cell_measurement_theta_min 2.55
_cell_volume 13035.9(9)
_computing_cell_refinement 'SAINT v8.37A (Bruker, 2013)'
_computing_data_collection 'APEX 3 (Bruker, 2016) '
_computing_data_reduction 'SAINT v8.37A (Bruker, 2013)'
_computing_molecular_graphics 'Olex2 (Dolomanov et al., 2009)'
_computing_publication_material 'Olex2 (Dolomanov et al., 2009)'
_computing_structure_refinement 'XL (Sheldrick, 2008)'
_computing_structure_solution 'XT (Sheldrick, 2015)'
_diffrn_ambient_temperature 100(2)
_diffrn_detector 'Bruker D8 Quest ECO'
_diffrn_detector_area_resol_mean 5.12
_diffrn_detector_type 'CMOS area detector'
_diffrn_measured_fraction_theta_full 0.999
_diffrn_measured_fraction_theta_max 0.998
_diffrn_measurement_device 'three-circle diffractometer'
_diffrn_measurement_device_type 'Bruker D8 Quest ECO'
_diffrn_measurement_method '\f scans'
_diffrn_radiation_monochromator graphite
_diffrn_radiation_probe x-ray
_diffrn_radiation_type MoK\a
_diffrn_radiation_wavelength 0.71073
_diffrn_reflns_av_R_equivalents 0.0541
_diffrn_reflns_av_unetI/netI 0.0260
_diffrn_reflns_Laue_measured_fraction_full 0.999
_diffrn_reflns_Laue_measured_fraction_max 0.998
_diffrn_reflns_limit_h_max 25
_diffrn_reflns_limit_h_min -25
_diffrn_reflns_limit_k_max 25
_diffrn_reflns_limit_k_min -19
_diffrn_reflns_limit_l_max 43
_diffrn_reflns_limit_l_min -44
_diffrn_reflns_number 62285
_diffrn_reflns_point_group_measured_fraction_full 0.999
_diffrn_reflns_point_group_measured_fraction_max 0.998
_diffrn_reflns_theta_full 26.000
_diffrn_reflns_theta_max 26.430
_diffrn_reflns_theta_min 2.553
_diffrn_source 'standard sealed x-ray tube'
_diffrn_source_target Mok\a
_diffrn_standards_number 0
_exptl_absorpt_coefficient_mu 1.756
_exptl_absorpt_correction_T_max 0.7454
_exptl_absorpt_correction_T_min 0.6669
_exptl_absorpt_correction_type multi-scan
_exptl_absorpt_process_details
'SADABS-2016/2 (Bruker,2016/2) was used for absorption correction. wR2(int) was 0.0758 before and 0.0607 after correction. The Ratio of minimum to maximum transmission is 0.8947. The \l/2 correction factor is 0.00150.'
_exptl_crystal_colour 'dark orange'
_exptl_crystal_colour_modifier dark
_exptl_crystal_colour_primary orange
_exptl_crystal_density_diffrn 1.506
_exptl_crystal_description block
_exptl_crystal_F_000 5970
_exptl_crystal_size_max 0.19
_exptl_crystal_size_mid 0.15
_exptl_crystal_size_min 0.12
_refine_diff_density_max 1.892
_refine_diff_density_min -0.871
_refine_diff_density_rms 0.128
_refine_ls_extinction_method none
_refine_ls_goodness_of_fit_ref 1.056
_refine_ls_hydrogen_treatment constr
_refine_ls_matrix_type full
_refine_ls_number_parameters 344
_refine_ls_number_reflns 5943
_refine_ls_number_restraints 39
_refine_ls_restrained_S_all 1.063
_refine_ls_R_factor_all 0.0751
_refine_ls_R_factor_gt 0.0535
_refine_ls_shift/su_max 0.002
_refine_ls_shift/su_mean 0.000
_refine_ls_structure_factor_coef Fsqd
_refine_ls_weighting_details 'w=1/[\s^2^(Fo^2^)+(0.0897P)^2^+142.7258P] where P=(Fo^2^+2Fc^2^)/3'
_refine_ls_weighting_scheme calc
_refine_ls_wR_factor_gt 0.1547
_refine_ls_wR_factor_ref 0.1736
_reflns_Friedel_coverage 0.000
_reflns_number_gt 4558
_reflns_number_total 5943
_reflns_threshold_expression 'I > 2\s(I)'
_cod_data_source_file c8dt04807j2.cif
_cod_data_source_block tcd716
_cod_original_cell_volume 13035.9(12)
_cod_original_sg_symbol_H-M 'R -3'
_cod_database_code 7701718
_shelx_shelxl_version_number 2014/7
_shelx_space_group_comment
;
The symmetry employed for this shelxl refinement is uniquely defined
by the following loop, which should always be used as a source of
symmetry information in preference to the above space-group names.
They are only intended as comments.
;
_shelx_estimated_absorpt_t_max 0.817
_shelx_estimated_absorpt_t_min 0.731
_olex2_refinement_description
;
1. Fixed Uiso
 At 1.2 times of:
  All C(H) groups, All C(H,H) groups
 At 1.5 times of:
  All C(H,H,H) groups, All O(H) groups
2. Restrained distances
 O00W-C4 = O00Y-C3 = O012-C2
 1.35 with sigma of 0.01
3. Uiso/Uaniso restraints and constraints
Uanis(O00W) \\sim Ueq: with sigma of 0.001 and sigma for terminal atoms of 0.002
Uanis(C4) \\sim Ueq: with sigma of 0.001 and sigma for terminal atoms of 0.002
Uanis(C2) \\sim Ueq, Uanis(O012) \\sim Ueq, Uanis(O00Y) \\sim Ueq, Uanis(C3)
\\sim Ueq, Uanis(O00W) \\sim Ueq, Uanis(C4) \\sim Ueq: with sigma of 0.005 and
sigma for terminal atoms of 0.01
4. Others
 Fixed Sof: O00W(0.5) H00W(0.5) O00Y(0.16667) H00Y(0.16667) O012(0.5)
 H012(0.5) C2(0.5) H2A(0.5) H2B(0.5) H2C(0.5) C3(0.16667) H3B(0.16667)
 H3C(0.16667) H3A(0.16667) C4(0.5) H4A(0.5) H4B(0.5) H4C(0.5)
5.a Riding coordinates:
 O00Y(H00Y), C2(H2A,H2B,H2C), C3(H3B,H3C,H3A), C4(H4A,H4B,H4C)
5.b Secondary CH2 refined with riding coordinates:
 C00F(H00A,H00B), C00K(H00C,H00D), C00M(H00E,H00F), C00Q(H00G,H00H)
5.c Aromatic/amide H refined with riding coordinates:
 C00N(H00N), C00P(H00P), C00T(H00T), C00U(H00U)
5.d Idealised Me refined as rotating group:
 C00X(H00I,H00J,H00K), C00Z(H00L,H00M,H00O), C011(H01A,H01B,H01C)
5.e Idealised tetrahedral OH refined as rotating group:
 O00W(H00W), O012(H012)
;
_olex2_exptl_crystal_mounting_method 'mounted in oil on a Mitegen holder'
_olex2_submission_original_sample_id TCD373c
_olex2_submission_special_instructions 'No special instructions were received'

loop_
_space_group_symop_operation_xyz
'x, y, z'
'-y, x-y, z'
'-x+y, -x, z'
'x+2/3, y+1/3, z+1/3'
'-y+2/3, x-y+1/3, z+1/3'
'-x+y+2/3, -x+1/3, z+1/3'
'x+1/3, y+2/3, z+2/3'
'-y+1/3, x-y+2/3, z+2/3'
'-x+y+1/3, -x+2/3, z+2/3'
'-x, -y, -z'
'y, -x+y, -z'
'x-y, x, -z'
'-x+2/3, -y+1/3, -z+1/3'
'y+2/3, -x+y+1/3, -z+1/3'
'x-y+2/3, x+1/3, -z+1/3'
'-x+1/3, -y+2/3, -z+2/3'
'y+1/3, -x+y+2/3, -z+2/3'
'x-y+1/3, x+2/3, -z+2/3'

loop_
_atom_site_label
_atom_site_type_symbol
_atom_site_fract_x
_atom_site_fract_y
_atom_site_fract_z
_atom_site_U_iso_or_equiv
_atom_site_adp_type
_atom_site_occupancy
_atom_site_site_symmetry_order
_atom_site_calc_flag
_atom_site_refinement_flags_posn
_atom_site_refinement_flags_adp
_atom_site_refinement_flags_occupancy
_atom_site_disorder_assembly
_atom_site_disorder_group
Sr01 Sr 0.6667 0.3333 0.8333 0.0275(3) Uani 1 6 d S T P . .
Mn02 Mn 0.56454(3) 0.26612(4) 0.67121(2) 0.02003(18) Uani 1 1 d . . . . .
Mn03 Mn 0.59626(4) 0.36564(4) 0.74728(2) 0.02228(19) Uani 1 1 d . . . . .
Mn04 Mn 0.52675(4) 0.40075(4) 0.67029(2) 0.0270(2) Uani 1 1 d . . . . .
Cl05 Cl 0.49805(6) 0.21386(6) 0.73796(3) 0.0286(3) Uani 1 1 d . . . . .
Cl06 Cl 0.6667 0.3333 0.61754(5) 0.0259(4) Uani 1 3 d S T P . .
O007 O 0.49104(16) 0.28569(17) 0.65227(9) 0.0237(7) Uani 1 1 d . . . . .
O008 O 0.60698(16) 0.36385(16) 0.69290(8) 0.0211(6) Uani 1 1 d . . . . .
O009 O 0.52969(17) 0.17594(17) 0.64309(9) 0.0253(7) Uani 1 1 d . . . . .
O00A O 0.51694(18) 0.38369(19) 0.73457(9) 0.0277(7) Uani 1 1 d . . . . .
O00B O 0.6667 0.3333 0.75791(15) 0.0232(11) Uani 1 3 d S T P . .
O00C O 0.58768(19) 0.37661(19) 0.79877(9) 0.0308(7) Uani 1 1 d . . . . .
O00D O 0.4074(2) 0.3690(2) 0.67883(10) 0.0385(8) Uani 1 1 d . . . . .
O00E O 0.5818(2) 0.0815(2) 0.61144(11) 0.0393(9) Uani 1 1 d . . . . .
C00F C 0.4276(3) 0.2263(3) 0.63412(14) 0.0302(10) Uani 1 1 d . . . . .
H00A H 0.3943 0.2446 0.6250 0.036 Uiso 1 1 calc R . . . .
H00B H 0.3994 0.1857 0.6526 0.036 Uiso 1 1 calc R . . . .
C00G C 0.4509(3) 0.1961(3) 0.60099(14) 0.0305(10) Uani 1 1 d . . . . .
C00H C 0.5034(3) 0.1733(3) 0.60746(14) 0.0278(10) Uani 1 1 d . . . . .
C00I C 0.4638(3) 0.3764(3) 0.75979(14) 0.0300(10) Uani 1 1 d . . . . .
C00J C 0.4829(3) 0.3978(3) 0.79762(14) 0.0321(11) Uani 1 1 d . . . . .
C00K C 0.5619(3) 0.4252(3) 0.81091(14) 0.0337(11) Uani 1 1 d . . . . .
H00C H 0.5952 0.4760 0.8007 0.040 Uiso 1 1 calc R . . . .
H00D H 0.5638 0.4284 0.8389 0.040 Uiso 1 1 calc R . . . .
C00L C 0.3901(3) 0.3466(3) 0.74754(15) 0.0341(11) Uani 1 1 d . . . . .
C00M C 0.3680(3) 0.3145(3) 0.70851(16) 0.0377(12) Uani 1 1 d . . . . .
H00E H 0.3782 0.2727 0.7058 0.045 Uiso 1 1 calc R . . . .
H00F H 0.3136 0.2939 0.7053 0.045 Uiso 1 1 calc R . . . .
C00N C 0.4246(3) 0.1936(3) 0.56432(16) 0.0420(13) Uani 1 1 d . . . . .
H00N H 0.3888 0.2089 0.5601 0.050 Uiso 1 1 calc R . . . .
N00O N 0.5563(3) 0.5175(3) 0.68688(16) 0.0525(13) Uani 1 1 d . . . . .
C00P C 0.4281(3) 0.3923(3) 0.82227(17) 0.0437(14) Uani 1 1 d . . . . .
H00P H 0.4403 0.4055 0.8482 0.052 Uiso 1 1 calc R . . . .
C00Q C 0.5939(3) 0.1356(3) 0.58222(15) 0.0369(12) Uani 1 1 d . . . . .
H00G H 0.6034 0.1179 0.5579 0.044 Uiso 1 1 calc R . . . .
H00H H 0.6394 0.1834 0.5886 0.044 Uiso 1 1 calc R . . . .
C00R C 0.5307(3) 0.1501(3) 0.57688(14) 0.0327(11) Uani 1 1 d . . . . .
C00S C 0.4497(4) 0.1691(4) 0.53337(17) 0.0502(16) Uani 1 1 d . . . . .
C00T C 0.5026(3) 0.1486(4) 0.54074(16) 0.0452(14) Uani 1 1 d . . . . .
H00T H 0.5208 0.1327 0.5201 0.054 Uiso 1 1 calc R . . . .
C00U C 0.3373(3) 0.3433(4) 0.77296(18) 0.0466(14) Uani 1 1 d . . . . .
H00U H 0.2871 0.3235 0.7647 0.056 Uiso 1 1 calc R . . . .
C00V C 0.3551(4) 0.3677(4) 0.80980(18) 0.0517(16) Uani 1 1 d . . . . .
O00W O 0.3455(5) 0.4751(5) 0.6701(2) 0.0448(18) Uani 0.5 1 d D U . . .
H00W H 0.3074 0.4323 0.6699 0.067 Uiso 0.5 1 calc GR . . A -1
C00X C 0.4197(5) 0.1657(6) 0.49405(19) 0.080(3) Uani 1 1 d . . . . .
H00I H 0.3682 0.1240 0.4925 0.120 Uiso 1 1 calc GR . . . .
H00J H 0.4508 0.1583 0.4755 0.120 Uiso 1 1 calc GR . . . .
H00K H 0.4205 0.2126 0.4885 0.120 Uiso 1 1 calc GR . . . .
O00Y O 0.6667 0.3333 0.5246(4) 0.051(3) Uani 0.5 3 d DS TU P . .
H00Y H 0.6286 0.3338 0.5326 0.076 Uiso 0.1667 1 d R . . . .
C00Z C 0.6397(5) 0.6289(4) 0.7347(2) 0.069(2) Uani 1 1 d . . . . .
H00L H 0.6779 0.6720 0.7206 0.103 Uiso 1 1 calc GR . . . .
H00M H 0.6640 0.6120 0.7529 0.103 Uiso 1 1 calc GR . . . .
H00O H 0.6075 0.6433 0.7483 0.103 Uiso 1 1 calc GR . . . .
C010 C 0.5943(4) 0.5677(4) 0.7080(2) 0.0569(17) Uani 1 1 d . . . . .
C011 C 0.2978(4) 0.3667(5) 0.8371(2) 0.077(3) Uani 1 1 d . . . . .
H01A H 0.3143 0.3678 0.8632 0.115 Uiso 1 1 calc GR . . . .
H01B H 0.2496 0.3212 0.8331 0.115 Uiso 1 1 calc GR . . . .
H01C H 0.2923 0.4106 0.8325 0.115 Uiso 1 1 calc GR . . . .
O012 O 0.4605(6) -0.0574(5) 0.6042(3) 0.070(3) Uani 0.5 1 d D U . . .
H012 H 0.4767 -0.0709 0.6227 0.105 Uiso 0.5 1 calc GR . . . .
C2 C 0.4555(11) -0.0975(10) 0.5743(4) 0.081(5) Uani 0.5 1 d D U . . .
H2A H 0.4793 -0.0613 0.5538 0.122 Uiso 0.5 1 d R . . . .
H2B H 0.4034 -0.1319 0.5683 0.122 Uiso 0.5 1 d R . . . .
H2C H 0.4821 -0.1249 0.5784 0.122 Uiso 0.5 1 d R . . . .
C3 C 0.6667 0.3333 0.4862(5) 0.126(10) Uani 0.5 3 d DS TU P . .
H3B H 0.7043 0.3828 0.4771 0.188 Uiso 0.1667 1 d R . . B -1
H3C H 0.6172 0.3215 0.4771 0.188 Uiso 0.1667 1 d R . . B -1
H3A H 0.6785 0.2957 0.4771 0.188 Uiso 0.1667 1 d R . . B -1
C4 C 0.3782(13) 0.4868(13) 0.7028(4) 0.113(7) Uani 0.5 1 d D U . . .
H4A H 0.3908 0.4489 0.7105 0.169 Uiso 0.5 1 d R . . . .
H4B H 0.3477 0.4916 0.7233 0.169 Uiso 0.5 1 d R . . . .
H4C H 0.4238 0.5349 0.6996 0.169 Uiso 0.5 1 d R . . . .

loop_
_atom_site_aniso_label
_atom_site_aniso_U_11
_atom_site_aniso_U_22
_atom_site_aniso_U_33
_atom_site_aniso_U_23
_atom_site_aniso_U_13
_atom_site_aniso_U_12
Sr01 0.0336(4) 0.0336(4) 0.0154(5) 0.000 0.000 0.01678(19)
Mn02 0.0206(3) 0.0213(3) 0.0180(3) -0.0024(2) -0.0001(2) 0.0103(3)
Mn03 0.0257(4) 0.0261(4) 0.0166(3) -0.0024(3) 0.0000(3) 0.0141(3)
Mn04 0.0222(4) 0.0325(4) 0.0245(4) -0.0065(3) -0.0025(3) 0.0122(3)
Cl05 0.0280(6) 0.0313(6) 0.0246(5) 0.0012(4) 0.0059(4) 0.0134(5)
Cl06 0.0272(6) 0.0272(6) 0.0233(9) 0.000 0.000 0.0136(3)
O007 0.0218(15) 0.0248(16) 0.0251(16) -0.0084(13) -0.0045(12) 0.0121(13)
O008 0.0226(15) 0.0218(15) 0.0185(15) -0.0025(11) -0.0004(12) 0.0109(13)
O009 0.0268(16) 0.0236(15) 0.0254(16) -0.0028(12) 0.0013(13) 0.0127(13)
O00A 0.0279(17) 0.0342(18) 0.0247(16) -0.0033(14) 0.0006(13) 0.0183(15)
O00B 0.0245(16) 0.0245(16) 0.021(3) 0.000 0.000 0.0123(8)
O00C 0.0394(19) 0.0403(19) 0.0190(16) -0.0042(14) 0.0002(13) 0.0247(17)
O00D 0.0341(19) 0.050(2) 0.0349(19) -0.0054(17) -0.0035(15) 0.0232(18)
O00E 0.045(2) 0.035(2) 0.045(2) -0.0090(16) -0.0043(17) 0.0263(17)
C00F 0.023(2) 0.031(2) 0.037(3) -0.016(2) -0.009(2) 0.014(2)
C00G 0.026(2) 0.030(2) 0.035(3) -0.010(2) -0.005(2) 0.013(2)
C00H 0.025(2) 0.025(2) 0.031(2) -0.0078(19) -0.0026(19) 0.0109(19)
C00I 0.032(2) 0.028(2) 0.032(3) -0.007(2) 0.005(2) 0.017(2)
C00J 0.035(3) 0.033(3) 0.030(3) -0.007(2) 0.004(2) 0.018(2)
C00K 0.043(3) 0.040(3) 0.025(2) -0.010(2) 0.000(2) 0.026(2)
C00L 0.032(3) 0.032(3) 0.037(3) -0.009(2) 0.004(2) 0.015(2)
C00M 0.027(2) 0.041(3) 0.042(3) -0.011(2) 0.000(2) 0.015(2)
C00N 0.046(3) 0.053(3) 0.039(3) -0.020(3) -0.016(2) 0.033(3)
N00O 0.056(3) 0.040(3) 0.062(3) -0.006(3) 0.014(3) 0.024(3)
C00P 0.045(3) 0.049(3) 0.040(3) -0.016(3) 0.006(2) 0.026(3)
C00Q 0.042(3) 0.050(3) 0.028(3) -0.010(2) 0.002(2) 0.030(3)
C00R 0.032(3) 0.033(3) 0.033(3) -0.009(2) -0.001(2) 0.016(2)
C00S 0.060(4) 0.068(4) 0.036(3) -0.025(3) -0.020(3) 0.042(3)
C00T 0.053(3) 0.059(4) 0.034(3) -0.019(3) -0.006(3) 0.036(3)
C00U 0.033(3) 0.057(4) 0.051(4) -0.017(3) 0.000(3) 0.024(3)
C00V 0.045(3) 0.065(4) 0.049(4) -0.020(3) 0.010(3) 0.031(3)
O00W 0.046(2) 0.043(2) 0.051(3) -0.0032(17) 0.0057(18) 0.0261(18)
C00X 0.117(7) 0.138(8) 0.035(3) -0.038(4) -0.031(4) 0.101(7)
O00Y 0.055(4) 0.055(4) 0.043(6) 0.000 0.000 0.027(2)
C00Z 0.089(6) 0.048(4) 0.070(5) -0.004(3) -0.002(4) 0.034(4)
C010 0.067(4) 0.048(4) 0.054(4) 0.001(3) 0.004(3) 0.028(3)
C011 0.052(4) 0.118(7) 0.061(4) -0.038(5) 0.008(3) 0.043(5)
O012 0.055(5) 0.038(4) 0.099(7) -0.012(5) -0.026(5) 0.011(4)
C2 0.095(9) 0.093(8) 0.077(8) -0.006(7) 0.014(7) 0.064(7)
C3 0.128(10) 0.128(10) 0.120(14) 0.000 0.000 0.064(5)
C4 0.113(7) 0.113(7) 0.115(7) 0.001(2) 0.001(2) 0.060(4)

loop_
_atom_type_symbol
_atom_type_description
_atom_type_scat_dispersion_real
_atom_type_scat_dispersion_imag
_atom_type_scat_source
C C 0.0033 0.0016 'International Tables Vol C Tables 4.2.6.8 and 6.1.1.4'
H H 0.0000 0.0000 'International Tables Vol C Tables 4.2.6.8 and 6.1.1.4'
Cl Cl 0.1484 0.1585 'International Tables Vol C Tables 4.2.6.8 and 6.1.1.4'
Mn Mn 0.3368 0.7283 'International Tables Vol C Tables 4.2.6.8 and 6.1.1.4'
N N 0.0061 0.0033 'International Tables Vol C Tables 4.2.6.8 and 6.1.1.4'
O O 0.0106 0.0060 'International Tables Vol C Tables 4.2.6.8 and 6.1.1.4'
Sr Sr -1.5307 3.2498 'International Tables Vol C Tables 4.2.6.8 and 6.1.1.4'

loop_
_geom_angle_atom_site_label_1
_geom_angle_atom_site_label_2
_geom_angle_atom_site_label_3
_geom_angle
_geom_angle_site_symmetry_1
_geom_angle_site_symmetry_3
Mn03 Sr01 Mn03 54.282(17) 2_655 3_665
Mn03 Sr01 Mn03 180.0 . 16_656
Mn03 Sr01 Mn03 125.718(17) 2_655 16_656
Mn03 Sr01 Mn03 54.281(17) 3_665 .
Mn03 Sr01 Mn03 54.281(17) 2_655 .
Mn03 Sr01 Mn03 125.719(17) 3_665 16_656
O00B Sr01 Mn03 148.215(10) 16_656 .
O00B Sr01 Mn03 31.786(10) . 2_655
O00B Sr01 Mn03 148.214(11) 16_656 3_665
O00B Sr01 Mn03 148.213(11) 16_656 2_655
O00B Sr01 Mn03 31.785(10) . .
O00B Sr01 Mn03 31.785(10) 16_656 16_656
O00B Sr01 Mn03 148.214(10) . 16_656
O00B Sr01 Mn03 31.786(10) . 3_665
O00B Sr01 O00B 180.0 . 16_656
O00C Sr01 Mn03 101.31(7) 17_556 .
O00C Sr01 Mn03 99.26(7) 16_656 2_655
O00C Sr01 Mn03 150.51(7) 17_556 2_655
O00C Sr01 Mn03 78.69(7) . 3_665
O00C Sr01 Mn03 101.31(8) 18_546 2_655
O00C Sr01 Mn03 150.51(7) 18_546 3_665
O00C Sr01 Mn03 80.74(7) 2_655 3_665
O00C Sr01 Mn03 99.26(7) 17_556 3_665
O00C Sr01 Mn03 80.74(7) 18_546 16_656
O00C Sr01 Mn03 78.69(8) 3_665 2_655
O00C Sr01 Mn03 80.74(7) 3_665 .
O00C Sr01 Mn03 29.49(7) . .
O00C Sr01 Mn03 150.50(7) 16_656 .
O00C Sr01 Mn03 80.74(7) . 2_655
O00C Sr01 Mn03 101.31(7) 2_655 16_656
O00C Sr01 Mn03 29.49(7) 3_665 3_665
O00C Sr01 Mn03 99.26(7) 18_546 .
O00C Sr01 Mn03 29.49(7) 16_656 16_656
O00C Sr01 Mn03 78.69(7) 2_655 .
O00C Sr01 Mn03 78.69(7) 17_556 16_656
O00C Sr01 Mn03 29.49(7) 2_655 2_655
O00C Sr01 Mn03 101.30(7) 16_656 3_665
O00C Sr01 Mn03 150.51(7) . 16_656
O00C Sr01 Mn03 99.26(7) 3_665 16_656
O00C Sr01 O00B 61.23(7) 16_656 16_656
O00C Sr01 O00B 118.77(7) 2_655 16_656
O00C Sr01 O00B 118.77(7) 18_546 .
O00C Sr01 O00B 118.77(7) 17_556 .
O00C Sr01 O00B 61.23(7) . .
O00C Sr01 O00B 118.77(7) 16_656 .
O00C Sr01 O00B 61.23(7) 2_655 .
O00C Sr01 O00B 61.23(7) 18_546 16_656
O00C Sr01 O00B 61.23(7) 3_665 .
O00C Sr01 O00B 118.77(7) 3_665 16_656
O00C Sr01 O00B 61.23(7) 17_556 16_656
O00C Sr01 O00B 118.77(7) . 16_656
O00C Sr01 O00C 98.77(9) 2_655 .
O00C Sr01 O00C 98.77(9) 16_656 18_546
O00C Sr01 O00C 81.23(9) 2_655 16_656
O00C Sr01 O00C 180.0 3_665 18_546
O00C Sr01 O00C 81.23(9) 3_665 17_556
O00C Sr01 O00C 98.77(9) 16_656 17_556
O00C Sr01 O00C 98.77(9) 18_546 17_556
O00C Sr01 O00C 81.23(9) 2_655 18_546
O00C Sr01 O00C 98.77(9) 3_665 .
O00C Sr01 O00C 180.0 2_655 17_556
O00C Sr01 O00C 98.77(9) 2_655 3_665
O00C Sr01 O00C 81.23(9) . 18_546
O00C Sr01 O00C 180.0 . 16_656
O00C Sr01 O00C 81.23(9) . 17_556
O00C Sr01 O00C 81.23(9) 3_665 16_656
Mn02 Mn02 Mn02 60.0 2_655 3_665
Cl05 Mn02 Mn02 115.82(3) . 3_665
Cl05 Mn02 Mn02 111.76(3) . 2_655
Cl06 Mn02 Mn02 52.64(2) . 3_665
Cl06 Mn02 Mn02 52.64(2) . 2_655
Cl06 Mn02 Cl05 162.93(5) . .
O007 Mn02 Mn02 150.18(10) . 2_655
O007 Mn02 Mn02 97.62(10) . 3_665
O007 Mn02 Cl05 95.31(10) . .
O007 Mn02 Cl06 98.68(10) . .
O007 Mn02 O008 176.83(13) . 2_655
O007 Mn02 O008 84.73(13) . .
O007 Mn02 O009 94.29(13) . .
O008 Mn02 Mn02 84.33(9) 2_655 3_665
O008 Mn02 Mn02 84.50(9) . 2_655
O008 Mn02 Mn02 32.91(9) 2_655 2_655
O008 Mn02 Mn02 33.13(9) . 3_665
O008 Mn02 Cl05 81.57(9) 2_655 .
O008 Mn02 Cl05 86.92(9) . .
O008 Mn02 Cl06 84.49(9) 2_655 .
O008 Mn02 Cl06 84.70(9) . .
O008 Mn02 O008 95.66(18) . 2_655
O009 Mn02 Mn02 139.48(10) . 3_665
O009 Mn02 Mn02 92.45(10) . 2_655
O009 Mn02 Cl05 101.35(10) . .
O009 Mn02 Cl06 87.34(10) . .
O009 Mn02 O008 171.73(14) . .
O009 Mn02 O008 85.78(13) . 2_655
Cl05 Mn03 Sr01 93.04(3) 3_665 .
Cl05 Mn03 Sr01 91.46(3) . .
Cl05 Mn03 Cl05 160.42(5) 3_665 .
O008 Mn03 Sr01 141.12(9) . .
O008 Mn03 Cl05 83.51(9) . .
O008 Mn03 Cl05 81.04(9) . 3_665
O00A Mn03 Sr01 134.98(10) . .
O00A Mn03 Cl05 101.32(11) . 3_665
O00A Mn03 Cl05 88.78(11) . .
O00A Mn03 O008 83.60(13) . .
O00A Mn03 O00B 171.96(12) . .
O00B Mn03 Sr01 46.95(15) . .
O00B Mn03 Cl05 85.91(4) . 3_665
O00B Mn03 Cl05 83.28(4) . .
O00B Mn03 O008 94.19(18) . .
O00C Mn03 Sr01 42.39(11) . .
O00C Mn03 Cl05 101.19(11) . .
O00C Mn03 Cl05 94.93(11) . 3_665
O00C Mn03 O008 174.49(14) . .
O00C Mn03 O00A 93.57(14) . .
O00C Mn03 O00B 89.25(19) . .
O007 Mn04 O008 69.38(11) . .
O007 Mn04 O009 103.00(11) . 3_665
O007 Mn04 O00A 99.41(12) . .
O007 Mn04 O00D 89.84(13) . .
O007 Mn04 O00E 86.01(13) . 3_665
O007 Mn04 N00O 176.17(18) . .
O008 Mn04 O009 68.36(11) . 3_665
O00A Mn04 O008 68.06(11) . .
O00A Mn04 O009 118.90(12) . 3_665
O00D Mn04 O008 137.19(13) . .
O00D Mn04 O009 154.45(13) . 3_665
O00D Mn04 O00A 79.72(12) . .
O00D Mn04 N00O 86.99(17) . .
O00E Mn04 O008 131.46(12) 3_665 .
O00E Mn04 O009 78.05(12) 3_665 3_665
O00E Mn04 O00A 159.90(13) 3_665 .
O00E Mn04 O00D 80.96(14) 3_665 .
O00E Mn04 N00O 91.37(19) 3_665 .
N00O Mn04 O008 114.43(17) . .
N00O Mn04 O009 79.15(16) . 3_665
N00O Mn04 O00A 82.14(17) . .
Mn02 Cl05 Mn03 73.09(3) . .
Mn02 Cl05 Mn03 76.14(4) . 2_655
Mn03 Cl05 Mn03 73.26(4) 2_655 .
Mn02 Cl06 Mn02 74.71(5) 2_655 3_665
Mn02 Cl06 Mn02 74.71(5) 2_655 .
Mn02 Cl06 Mn02 74.71(5) . 3_665
Mn02 O007 Mn04 105.03(13) . .
C00F O007 Mn02 118.0(3) . .
C00F O007 Mn04 136.7(3) . .
Mn02 O008 Mn02 113.96(15) . 3_665
Mn02 O008 Mn03 117.48(15) 3_665 .
Mn02 O008 Mn03 114.85(15) . .
Mn02 O008 Mn04 100.75(13) . .
Mn02 O008 Mn04 103.43(13) 3_665 .
Mn03 O008 Mn04 103.32(13) . .
Mn02 O009 Mn04 101.65(14) . 2_655
C00H O009 Mn02 118.0(3) . .
C00H O009 Mn04 132.7(3) . 2_655
Mn03 O00A Mn04 104.15(14) . .
C00I O00A Mn03 123.3(3) . .
C00I O00A Mn04 132.0(3) . .
Mn03 O00B Sr01 101.26(15) 3_665 .
Mn03 O00B Sr01 101.26(15) 2_655 .
Mn03 O00B Sr01 101.27(15) . .
Mn03 O00B Mn03 116.28(10) 2_655 .
Mn03 O00B Mn03 116.28(10) 3_665 .
Mn03 O00B Mn03 116.28(10) 2_655 3_665
Mn03 O00C Sr01 108.12(15) . .
C00K O00C Sr01 129.9(3) . .
C00K O00C Mn03 118.4(3) . .
C00M O00D Mn04 115.7(3) . .
C00Q O00E Mn04 114.5(3) . 2_655
O007 C00F H00A 109.5 . .
O007 C00F H00B 109.5 . .
O007 C00F C00G 110.9(4) . .
H00A C00F H00B 108.0 . .
C00G C00F H00A 109.5 . .
C00G C00F H00B 109.5 . .
C00H C00G C00F 118.2(4) . .
C00N C00G C00F 122.3(4) . .
C00N C00G C00H 119.4(5) . .
O009 C00H C00G 119.8(4) . .
O009 C00H C00R 120.2(4) . .
C00G C00H C00R 120.0(5) . .
O00A C00I C00J 120.3(4) . .
O00A C00I C00L 119.3(4) . .
C00L C00I C00J 120.5(4) . .
C00I C00J C00K 119.7(4) . .
C00P C00J C00I 118.9(5) . .
C00P C00J C00K 121.4(5) . .
O00C C00K C00J 111.0(4) . .
O00C C00K H00C 109.4 . .
O00C C00K H00D 109.4 . .
C00J C00K H00C 109.4 . .
C00J C00K H00D 109.4 . .
H00C C00K H00D 108.0 . .
C00I C00L C00M 120.2(4) . .
C00U C00L C00I 118.7(5) . .
C00U C00L C00M 120.9(5) . .
O00D C00M C00L 112.9(4) . .
O00D C00M H00E 109.0 . .
O00D C00M H00F 109.0 . .
C00L C00M H00E 109.0 . .
C00L C00M H00F 109.0 . .
H00E C00M H00F 107.8 . .
C00G C00N H00N 119.1 . .
C00G C00N C00S 121.8(5) . .
C00S C00N H00N 119.1 . .
C010 N00O Mn04 143.2(6) . .
C00J C00P H00P 119.3 . .
C00J C00P C00V 121.4(5) . .
C00V C00P H00P 119.3 . .
O00E C00Q H00G 108.6 . .
O00E C00Q H00H 108.6 . .
O00E C00Q C00R 114.5(4) . .
H00G C00Q H00H 107.6 . .
C00R C00Q H00G 108.6 . .
C00R C00Q H00H 108.6 . .
C00H C00R C00Q 120.8(5) . .
C00T C00R C00H 118.3(5) . .
C00T C00R C00Q 120.6(5) . .
C00N C00S C00X 120.9(6) . .
C00T C00S C00N 117.1(5) . .
C00T C00S C00X 122.0(5) . .
C00R C00T H00T 118.3 . .
C00S C00T C00R 123.4(5) . .
C00S C00T H00T 118.3 . .
C00L C00U H00U 119.0 . .
C00V C00U C00L 122.1(5) . .
C00V C00U H00U 119.0 . .
C00P C00V C011 119.9(6) . .
C00U C00V C00P 118.2(5) . .
C00U C00V C011 121.9(6) . .
C4 O00W H00W 109.5 . .
C00S C00X H00I 109.5 . .
C00S C00X H00J 109.5 . .
C00S C00X H00K 109.5 . .
H00I C00X H00J 109.5 . .
H00I C00X H00K 109.5 . .
H00J C00X H00K 109.5 . .
C3 O00Y H00Y 109.4 . .
H00L C00Z H00M 109.5 . .
H00L C00Z H00O 109.5 . .
H00M C00Z H00O 109.5 . .
C010 C00Z H00L 109.5 . .
C010 C00Z H00M 109.5 . .
C010 C00Z H00O 109.5 . .
N00O C010 C00Z 178.7(8) . .
C00V C011 H01A 109.5 . .
C00V C011 H01B 109.5 . .
C00V C011 H01C 109.5 . .
H01A C011 H01B 109.5 . .
H01A C011 H01C 109.5 . .
H01B C011 H01C 109.5 . .
C2 O012 H012 109.5 . .
O012 C2 H2A 105.1 . .
O012 C2 H2B 110.3 . .
O012 C2 H2C 110.8 . .
H2A C2 H2B 110.4 . .
H2A C2 H2C 109.8 . .
H2B C2 H2C 110.3 . .
O00Y C3 H3B 109.1 . .
O00Y C3 H3C 109.1 . .
O00Y C3 H3A 109.1 . .
H3B C3 H3C 109.8 . .
H3B C3 H3A 109.8 . .
H3C C3 H3A 109.8 . .
O00W C4 H4A 114.8 . .
O00W C4 H4B 111.5 . .
O00W C4 H4C 103.6 . .
H4A C4 H4B 108.3 . .
H4A C4 H4C 109.8 . .
H4B C4 H4C 108.7 . .

loop_
_geom_bond_atom_site_label_1
_geom_bond_atom_site_label_2
_geom_bond_distance
_geom_bond_site_symmetry_2
Sr01 Mn03 3.5685(7) 2_655
Sr01 Mn03 3.5687(7) .
Sr01 Mn03 3.5687(7) 16_656
Sr01 Mn03 3.5685(7) 3_665
Sr01 O00B 2.659(5) .
Sr01 O00B 2.659(5) 16_656
Sr01 O00C 2.531(3) 17_556
Sr01 O00C 2.531(3) 3_665
Sr01 O00C 2.531(3) 2_655
Sr01 O00C 2.531(3) .
Sr01 O00C 2.531(3) 16_656
Sr01 O00C 2.531(3) 18_546
Mn02 Mn02 3.2180(11) 2_655
Mn02 Mn02 3.2180(11) 3_665
Mn02 Cl05 2.6657(13) .
Mn02 Cl06 2.6517(15) .
Mn02 O007 1.879(3) .
Mn02 O008 1.924(3) 2_655
Mn02 O008 1.913(3) .
Mn02 O009 1.906(3) .
Mn03 Cl05 2.7746(13) .
Mn03 Cl05 2.6809(13) 3_665
Mn03 O008 1.932(3) .
Mn03 O00A 1.907(3) .
Mn03 O00B 1.9167(12) .
Mn03 O00C 1.849(3) .
Mn04 O007 2.202(3) .
Mn04 O008 2.287(3) .
Mn04 O009 2.352(3) 3_665
Mn04 O00A 2.286(3) .
Mn04 O00D 2.233(4) .
Mn04 O00E 2.225(4) 3_665
Mn04 N00O 2.249(5) .
Cl05 Mn03 2.6809(13) 2_655
Cl06 Mn02 2.6517(15) 3_665
Cl06 Mn02 2.6517(15) 2_655
O007 C00F 1.423(5) .
O008 Mn02 1.924(3) 3_665
O009 Mn04 2.352(3) 2_655
O009 C00H 1.359(6) .
O00A C00I 1.361(6) .
O00B Mn03 1.9167(12) 3_665
O00B Mn03 1.9167(12) 2_655
O00C C00K 1.418(6) .
O00D C00M 1.453(7) .
O00E Mn04 2.225(4) 2_655
O00E C00Q 1.448(7) .
C00F H00A 0.9900 .
C00F H00B 0.9900 .
C00F C00G 1.512(6) .
C00G C00H 1.403(7) .
C00G C00N 1.392(7) .
C00H C00R 1.406(7) .
C00I C00J 1.398(7) .
C00I C00L 1.396(7) .
C00J C00K 1.511(7) .
C00J C00P 1.386(7) .
C00K H00C 0.9900 .
C00K H00D 0.9900 .
C00L C00M 1.496(7) .
C00L C00U 1.388(7) .
C00M H00E 0.9900 .
C00M H00F 0.9900 .
C00N H00N 0.9500 .
C00N C00S 1.406(8) .
N00O C010 1.197(9) .
C00P H00P 0.9500 .
C00P C00V 1.399(9) .
C00Q H00G 0.9900 .
C00Q H00H 0.9900 .
C00Q C00R 1.491(7) .
C00R C00T 1.394(7) .
C00S C00T 1.380(8) .
C00S C00X 1.505(8) .
C00T H00T 0.9500 .
C00U H00U 0.9500 .
C00U C00V 1.375(9) .
C00V C011 1.519(8) .
O00W H00W 0.8400 .
O00W C4 1.295(9) .
C00X H00I 0.9800 .
C00X H00J 0.9800 .
C00X H00K 0.9800 .
O00Y H00Y 0.8399 .
O00Y C3 1.354(10) .
C00Z H00L 0.9800 .
C00Z H00M 0.9800 .
C00Z H00O 0.9800 .
C00Z C010 1.476(10) .
C011 H01A 0.9800 .
C011 H01B 0.9800 .
C011 H01C 0.9800 .
O012 H012 0.8400 .
O012 C2 1.313(9) .
C2 H2A 0.9775 .
C2 H2B 0.9716 .
C2 H2C 0.9783 .
C3 H3B 0.9779 .
C3 H3C 0.9779 .
C3 H3A 0.9779 .
C4 H4A 0.9813 .
C4 H4B 0.9943 .
C4 H4C 0.9746 .

loop_
_geom_torsion_atom_site_label_1
_geom_torsion_atom_site_label_2
_geom_torsion_atom_site_label_3
_geom_torsion_atom_site_label_4
_geom_torsion
_geom_torsion_site_symmetry_1
Sr01 Mn03 O00C C00K 160.9(4) .
Sr01 O00C C00K C00J -140.6(3) .
Mn02 Mn02 O007 Mn04 -66.5(2) 2_655
Mn02 Mn02 O007 Mn04 -27.86(12) 3_665
Mn02 Mn02 O007 C00F 118.4(3) 2_655
Mn02 Mn02 O007 C00F 157.1(3) 3_665
Mn02 O007 C00F C00G -57.7(5) .
Mn02 O009 C00H C00G -49.3(5) .
Mn02 O009 C00H C00R 128.6(4) .
Mn03 O00A C00I C00J 37.5(6) .
Mn03 O00A C00I C00L -141.8(4) .
Mn03 O00C C00K C00J 63.3(5) .
Mn04 O007 C00F C00G 129.2(4) .
Mn04 O009 C00H C00G 167.5(3) 2_655
Mn04 O009 C00H C00R -14.6(6) 2_655
Mn04 O00A C00I C00J -152.6(4) .
Mn04 O00A C00I C00L 28.1(7) .
Mn04 O00D C00M C00L 74.5(5) .
Mn04 O00E C00Q C00R -78.9(5) 2_655
Cl05 Mn02 O007 Mn04 89.13(12) .
Cl05 Mn02 O007 C00F -86.0(3) .
Cl05 Mn03 O00C Sr01 -89.10(12) 3_665
Cl05 Mn03 O00C Sr01 79.73(13) .
Cl05 Mn03 O00C C00K 71.8(3) 3_665
Cl05 Mn03 O00C C00K -119.4(3) .
Cl06 Mn02 O007 Mn04 -81.07(12) .
Cl06 Mn02 O007 C00F 103.8(3) .
O007 C00F C00G C00H 53.8(6) .
O007 C00F C00G C00N -123.2(5) .
O008 Mn02 O007 Mn04 2.72(14) .
O008 Mn02 O007 C00F -172.4(3) .
O009 Mn02 O007 Mn04 -169.04(14) .
O009 Mn02 O007 C00F 15.9(3) .
O009 C00H C00R C00Q -6.3(7) .
O009 C00H C00R C00T -179.6(5) .
O00A Mn03 O00C Sr01 169.19(15) .
O00A Mn03 O00C C00K -29.9(4) .
O00A C00I C00J C00K -3.2(7) .
O00A C00I C00J C00P 177.6(5) .
O00A C00I C00L C00M 7.5(7) .
O00A C00I C00L C00U -176.5(5) .
O00B Mn03 O00C Sr01 -3.27(12) .
O00B Mn03 O00C C00K 157.6(3) .
O00E C00Q C00R C00H 56.0(7) .
O00E C00Q C00R C00T -130.9(5) .
C00F C00G C00H O009 2.6(7) .
C00F C00G C00H C00R -175.3(4) .
C00F C00G C00N C00S 176.6(6) .
C00G C00H C00R C00Q 171.5(5) .
C00G C00H C00R C00T -1.7(8) .
C00G C00N C00S C00T -1.0(10) .
C00G C00N C00S C00X 179.1(7) .
C00H C00G C00N C00S -0.4(9) .
C00H C00R C00T C00S 0.3(9) .
C00I C00J C00K O00C -48.0(6) .
C00I C00J C00P C00V -1.6(9) .
C00I C00L C00M O00D -61.5(7) .
C00I C00L C00U C00V -0.6(9) .
C00J C00I C00L C00M -171.8(5) .
C00J C00I C00L C00U 4.2(8) .
C00J C00P C00V C00U 5.1(10) .
C00J C00P C00V C011 -176.4(7) .
C00K C00J C00P C00V 179.2(6) .
C00L C00I C00J C00K 176.1(5) .
C00L C00I C00J C00P -3.1(8) .
C00L C00U C00V C00P -4.0(10) .
C00L C00U C00V C011 177.6(7) .
C00M C00L C00U C00V 175.4(6) .
C00N C00G C00H O009 179.6(5) .
C00N C00G C00H C00R 1.8(7) .
C00N C00S C00T C00R 1.1(10) .
C00P C00J C00K O00C 131.2(5) .
C00Q C00R C00T C00S -173.0(6) .
C00U C00L C00M O00D 122.6(6) .
C00X C00S C00T C00R -179.1(7) .
